data_2214184
loop_
_publ_author_name
'Wang, Min'
'Hu, Bo'
'Wang, Xiao-Yan'
'Wang, Cheng-Gang'
'Cao, Min-Na'

_publ_section_title
;
 Pyridine-2-carboxamidrazonium hydrogenoxalate
;
_journal_coeditor_code FB2050
_journal_issue 7
_journal_name_full 'Acta Crystallographica Section E'
_journal_page_first o3215
_journal_page_last o3215
_journal_paper_doi 10.1107/S160053680702822X
_journal_volume 63
_journal_year 2007
_chemical_formula_iupac 'C6 H9 N4 +, C2 H O4 -'
_chemical_formula_moiety 'C6 H9 N4 +, C2 H O4 -'
_chemical_formula_sum 'C8 H10 N4 O4'
_chemical_formula_weight 226.20
_chemical_name_systematic
;
Pyridine-2-carboxamidrazonium hydrogenoxalate
;
_space_group_IT_number 15
_symmetry_cell_setting monoclinic
_symmetry_space_group_name_Hall '-C 2yc'
_symmetry_space_group_name_H-M 'C 1 2/c 1'
_atom_sites_solution_hydrogens difmap
_atom_sites_solution_primary direct
_atom_sites_solution_secondary difmap
_audit_creation_method SHELXL-97
_cell_angle_alpha 90.00
_cell_angle_beta 131.030(2)
_cell_angle_gamma 90.00
_cell_formula_units_Z 8
_cell_length_a 26.634(3)
_cell_length_b 5.6454(7)
_cell_length_c 18.337(2)
_cell_measurement_reflns_used 1565
_cell_measurement_temperature 299(2)
_cell_measurement_theta_max 22.83
_cell_measurement_theta_min 2.95
_cell_volume 2079.9(4)
_computing_cell_refinement SMART
_computing_data_collection 'SMART (Bruker, 2000)'
_computing_data_reduction 'SAINT (Bruker, 2000)'
_computing_molecular_graphics SHELXTL
_computing_publication_material SHELXTL
_computing_structure_refinement SHELXTL
_computing_structure_solution 'SHELXTL (Bruker, 2000)'
_diffrn_ambient_temperature 299(2)
_diffrn_measured_fraction_theta_full 0.980
_diffrn_measured_fraction_theta_max 0.980
_diffrn_measurement_device_type 'Bruker APEX CCD area-detector'
_diffrn_measurement_method '\f and \w'
_diffrn_radiation_monochromator graphite
_diffrn_radiation_source 'fine-focus sealed tube'
_diffrn_radiation_type MoK\a
_diffrn_radiation_wavelength 0.71073
_diffrn_reflns_av_R_equivalents 0.0908
_diffrn_reflns_av_sigmaI/netI 0.0705
_diffrn_reflns_limit_h_max 34
_diffrn_reflns_limit_h_min -34
_diffrn_reflns_limit_k_max 7
_diffrn_reflns_limit_k_min -7
_diffrn_reflns_limit_l_max 21
_diffrn_reflns_limit_l_min -24
_diffrn_reflns_number 9695
_diffrn_reflns_theta_full 28.00
_diffrn_reflns_theta_max 28.00
_diffrn_reflns_theta_min 2.03
_diffrn_standards_number 0
_exptl_absorpt_coefficient_mu 0.118
_exptl_absorpt_correction_T_max 0.9860
_exptl_absorpt_correction_T_min 0.9722
_exptl_absorpt_correction_type multi-scan
_exptl_absorpt_process_details '(SADABS; Sheldrick, 2001)'
_exptl_crystal_colour 'light yellow'
_exptl_crystal_density_diffrn 1.445
_exptl_crystal_density_method 'not measured'
_exptl_crystal_description plate
_exptl_crystal_F_000 944
_exptl_crystal_size_max 0.24
_exptl_crystal_size_mid 0.24
_exptl_crystal_size_min 0.12
_refine_diff_density_max 0.322
_refine_diff_density_min -0.325
_refine_ls_extinction_method none
_refine_ls_goodness_of_fit_ref 0.990
_refine_ls_hydrogen_treatment mixed
_refine_ls_matrix_type full
_refine_ls_number_constraints 22
_refine_ls_number_parameters 163
_refine_ls_number_reflns 2470
_refine_ls_number_restraints 6
_refine_ls_restrained_S_all 0.991
_refine_ls_R_factor_all 0.0929
_refine_ls_R_factor_gt 0.0581
_refine_ls_shift/su_max 0.000
_refine_ls_shift/su_mean 0.000
_refine_ls_structure_factor_coef Fsqd
_refine_ls_weighting_details 'calc w=1/[\s^2^(Fo^2^)+(0.061P)^2^] where P=(Fo^2^+2Fc^2^)/3'
_refine_ls_weighting_scheme calc
_refine_ls_wR_factor_gt 0.1192
_refine_ls_wR_factor_ref 0.1366
_reflns_number_gt 1649
_reflns_number_total 2470
_reflns_threshold_expression I>2sigma(I)
_cod_data_source_file fb2050.cif
_cod_data_source_block I
_cod_original_sg_symbol_H-M 'C 2/c'
_cod_database_code 2214184
_cod_database_fobs_code 2214184

loop_
_symmetry_equiv_pos_as_xyz
'x, y, z'
'-x, y, -z+1/2'
'x+1/2, y+1/2, z'
'-x+1/2, y+1/2, -z+1/2'
'-x, -y, -z'
'x, -y, z-1/2'
'-x+1/2, -y+1/2, -z'
'x+1/2, -y+1/2, z-1/2'

loop_
_atom_site_type_symbol
_atom_site_label
_atom_site_fract_x
_atom_site_fract_y
_atom_site_fract_z
_atom_site_U_iso_or_equiv
_atom_site_adp_type
_atom_site_calc_flag
_atom_site_refinement_flags
_atom_site_occupancy
N N1 0.19244(10) 0.5643(4) 0.56883(16) 0.0487(6) Uani d . 1
N N2 0.06855(10) 0.6941(3) 0.58191(15) 0.0361(5) Uani d D 1
H H2A 0.0365(9) 0.797(3) 0.5560(16) 0.043 Uiso d D 1
H H2B 0.0798(11) 0.609(4) 0.6303(12) 0.043 Uiso d D 1
N N3 0.07582(9) 0.7962(3) 0.46892(14) 0.0299(4) Uani d D 1
H H3 0.0878(10) 0.761(4) 0.4353(14) 0.036 Uiso d D 1
N N4 0.02341(9) 0.9613(3) 0.42661(13) 0.0298(4) Uani d D 1
H H4A -0.0122(8) 0.887(4) 0.3731(11) 0.036 Uiso d D 1
H H4B 0.0319(11) 1.073(3) 0.4017(15) 0.036 Uiso d D 1
C C1 0.09544(10) 0.6720(3) 0.54292(15) 0.0259(5) Uani d . 1
C C2 0.15045(10) 0.5003(4) 0.58226(15) 0.0304(5) Uani d . 1
C C4 0.15572(11) 0.2932(4) 0.62603(16) 0.0339(5) Uani d . 1
H H4 0.1258 0.2573 0.6347 0.041 Uiso calc R 1
C C5 0.20684(12) 0.1395(4) 0.65693(18) 0.0446(6) Uani d . 1
H H5 0.2114 -0.0039 0.6857 0.054 Uiso calc R 1
C C6 0.25023(13) 0.2003(5) 0.6447(2) 0.0542(8) Uani d . 1
H H6 0.2852 0.1002 0.6657 0.065 Uiso calc R 1
C C7 0.24161(14) 0.4136(5) 0.6005(2) 0.0624(8) Uani d . 1
H H7 0.2716 0.4538 0.5925 0.075 Uiso calc R 1
O O1 0.06808(8) 0.3398(2) 0.36510(12) 0.0411(4) Uani d . 1
O O2 0.09533(8) 0.1966(2) 0.28170(12) 0.0367(4) Uani d D 1
H H2C 0.0937(12) 0.061(2) 0.2986(17) 0.044 Uiso d D 1
O O3 0.08940(9) 0.7835(2) 0.33181(13) 0.0412(4) Uani d . 1
O O4 0.08870(8) 0.6301(2) 0.21993(12) 0.0379(4) Uani d . 1
C C8 0.08279(10) 0.3658(3) 0.31594(15) 0.0247(4) Uani d . 1
C C9 0.08774(10) 0.6146(3) 0.28618(15) 0.0253(5) Uani d . 1

loop_
_atom_site_aniso_label
_atom_site_aniso_U_11
_atom_site_aniso_U_22
_atom_site_aniso_U_33
_atom_site_aniso_U_12
_atom_site_aniso_U_13
_atom_site_aniso_U_23
N1 0.0439(12) 0.0554(14) 0.0590(15) 0.0103(10) 0.0391(12) 0.0110(11)
N2 0.0506(12) 0.0368(11) 0.0381(12) 0.0156(9) 0.0367(11) 0.0144(9)
N3 0.0409(10) 0.0308(9) 0.0322(10) 0.0089(8) 0.0301(9) 0.0058(8)
N4 0.0398(10) 0.0260(9) 0.0305(11) 0.0060(8) 0.0261(9) 0.0054(8)
C1 0.0311(11) 0.0245(10) 0.0250(11) -0.0007(8) 0.0196(9) -0.0023(9)
C2 0.0320(11) 0.0309(11) 0.0280(12) 0.0029(9) 0.0197(10) -0.0018(9)
C4 0.0371(12) 0.0324(11) 0.0340(13) 0.0007(10) 0.0242(11) -0.0020(10)
C5 0.0458(14) 0.0320(12) 0.0431(15) 0.0079(11) 0.0236(13) 0.0038(11)
C6 0.0442(15) 0.0547(17) 0.0614(19) 0.0198(13) 0.0337(15) 0.0057(15)
C7 0.0500(16) 0.074(2) 0.079(2) 0.0152(15) 0.0497(17) 0.0138(17)
O1 0.0732(12) 0.0269(8) 0.0515(11) -0.0049(8) 0.0533(11) -0.0008(7)
O2 0.0617(11) 0.0166(7) 0.0540(11) 0.0023(7) 0.0476(10) 0.0019(7)
O3 0.0825(12) 0.0186(7) 0.0527(11) 0.0015(8) 0.0575(10) -0.0015(7)
O4 0.0702(11) 0.0256(8) 0.0444(10) 0.0013(7) 0.0490(10) 0.0016(7)
C8 0.0320(11) 0.0209(9) 0.0259(11) -0.0005(8) 0.0211(10) -0.0009(9)
C9 0.0351(11) 0.0203(10) 0.0312(12) 0.0026(8) 0.0263(10) 0.0030(9)

loop_
_atom_type_symbol
_atom_type_description
_atom_type_scat_dispersion_real
_atom_type_scat_dispersion_imag
_atom_type_scat_source
C C 0.0033 0.0016 'International Tables Vol C Tables 4.2.6.8 and 6.1.1.4'
H H 0.0000 0.0000 'International Tables Vol C Tables 4.2.6.8 and 6.1.1.4'
N N 0.0061 0.0033 'International Tables Vol C Tables 4.2.6.8 and 6.1.1.4'
O O 0.0106 0.0060 'International Tables Vol C Tables 4.2.6.8 and 6.1.1.4'

loop_
_geom_angle_atom_site_label_1
_geom_angle_atom_site_label_2
_geom_angle_atom_site_label_3
_geom_angle
C7 N1 C2 116.5(2)
C1 N2 H2A 117.2(16)
C1 N2 H2B 124.0(16)
H2A N2 H2B 119(2)
C1 N3 N4 120.41(17)
C1 N3 H3 122.0(15)
N4 N3 H3 116.3(15)
N3 N4 H4A 104.2(14)
N3 N4 H4B 105.0(14)
H4A N4 H4B 102(2)
N3 C1 N2 122.16(19)
N3 C1 C2 116.87(18)
N2 C1 C2 120.97(19)
N1 C2 C4 124.0(2)
N1 C2 C1 114.14(19)
C4 C2 C1 121.87(19)
C2 C4 C5 118.0(2)
C2 C4 H4 121.0
C5 C4 H4 121.0
C6 C5 C4 119.3(2)
C6 C5 H5 120.4
C4 C5 H5 120.4
C5 C6 C7 119.0(2)
C5 C6 H6 120.5
C7 C6 H6 120.5
N1 C7 C6 123.3(3)
N1 C7 H7 118.4
C6 C7 H7 118.4
C8 O2 H2C 113.5(17)
O1 C8 O2 125.73(18)
O1 C8 C9 121.40(17)
O2 C8 C9 112.87(17)
O4 C9 O3 126.15(19)
O4 C9 C8 118.31(17)
O3 C9 C8 115.53(18)

loop_
_geom_bond_atom_site_label_1
_geom_bond_atom_site_label_2
_geom_bond_distance
N1 C7 1.333(3)
N1 C2 1.343(3)
N2 C1 1.308(3)
N2 H2A 0.871(10)
N2 H2B 0.870(10)
N3 C1 1.294(3)
N3 N4 1.413(2)
N3 H3 0.882(9)
N4 H4A 0.904(9)
N4 H4B 0.891(9)
C1 C2 1.489(3)
C2 C4 1.372(3)
C4 C5 1.384(3)
C4 H4 0.9300
C5 C6 1.358(4)
C5 H5 0.9300
C6 C7 1.384(4)
C6 H6 0.9300
C7 H7 0.9300
O1 C8 1.205(2)
O2 C8 1.301(2)
O2 H2C 0.837(10)
O3 C9 1.250(2)
O4 C9 1.235(2)
C8 C9 1.543(3)

loop_
_geom_hbond_atom_site_label_D
_geom_hbond_atom_site_label_H
_geom_hbond_atom_site_label_A
_geom_hbond_site_symmetry_A
_geom_hbond_distance_DH
_geom_hbond_distance_HA
_geom_hbond_distance_DA
_geom_hbond_angle_DHA
_geom_hbond_publ_flag
N2 H2A N4 5_576 0.871(10) 2.277(15) 3.051(3) 148(2) yes
N2 H2B O4 6_566 0.870(10) 2.018(11) 2.874(2) 168(2) yes
N4 H4A O4 2 0.904(9) 2.145(12) 3.016(2) 162(2) yes
N4 H4B O1 1_565 0.891(9) 2.120(10) 3.002(2) 171(2) yes
O2 H2C O3 1_545 0.837(10) 1.713(10) 2.550(2) 179(4) yes
N3 H3 O3 . 0.882(9) 1.930(12) 2.766(2) 158(2) yes
N3 H3 O1 . 0.882(9) 2.59(2) 3.129(2) 120.3(17) yes
C4 H4 O4 6_566 0.93 2.42 3.221(4) 144 yes

loop_
_geom_torsion_atom_site_label_1
_geom_torsion_atom_site_label_2
_geom_torsion_atom_site_label_3
_geom_torsion_atom_site_label_4
_geom_torsion
N4 N3 C1 N2 -0.5(3)
N4 N3 C1 C2 179.35(18)
C7 N1 C2 C4 0.2(4)
C7 N1 C2 C1 -178.3(2)
N3 C1 C2 N1 29.1(3)
N2 C1 C2 N1 -151.0(2)
N3 C1 C2 C4 -149.4(2)
N2 C1 C2 C4 30.5(3)
N1 C2 C4 C5 -1.0(4)
C1 C2 C4 C5 177.4(2)
C2 C4 C5 C6 1.3(4)
C4 C5 C6 C7 -0.8(4)
C2 N1 C7 C6 0.4(5)
C5 C6 C7 N1 -0.1(5)
O1 C8 C9 O4 -164.6(2)
O2 C8 C9 O4 14.7(3)
O1 C8 C9 O3 14.3(3)
O2 C8 C9 O3 -166.32(19)

loop_
_cod_related_entry_id
_cod_related_entry_database
_cod_related_entry_code
1 ChemSpider 21124214
